data_1573126
loop_
_publ_author_name
'Wu, Weikang'
'Rajeshkumar, Thayalan'
'Zhu, Shan'
'Chai, Fuxiang'
'Hong, Dongjing'
'Huang, Zeming'
'Yuan, Qingbing'
'Maron, Laurent'
'Wang, Shaowu'

_publ_section_title
;
 Rare-earth metal complexes bearing electrophilic and nucleophilic carbon
 centres and their unique reactivity patterns towards pyridine
 derivatives.
;
_journal_issue 48
_journal_name_full 'Chemical science'
_journal_page_first 20315
_journal_page_last 20327
_journal_paper_doi 10.1039/d4sc04197f
_journal_volume 15
_journal_year 2024
_chemical_formula_moiety 'C44 H74 N3 O2 Si2 Yb'
_chemical_formula_sum 'C44 H74 N3 O2 Si2 Yb'
_chemical_formula_weight 906.28
_space_group_crystal_system monoclinic
_space_group_IT_number 14
_space_group_name_Hall '-P 2ybc'
_space_group_name_H-M_alt 'P 1 21/c 1'
_atom_sites_solution_hydrogens mixed
_atom_sites_solution_primary iterative
_audit_creation_date 2023-11-03
_audit_creation_method
;
Olex2 1.5
(compiled 2023.08.24 svn.re1ec1418 for OlexSys, GUI svn.r6817)
;
_audit_update_record
;
2024-05-29 deposited with the CCDC.	2024-11-12 downloaded from the CCDC.
;
_cell_angle_alpha 90
_cell_angle_beta 113.607(6)
_cell_angle_gamma 90
_cell_formula_units_Z 4
_cell_length_a 12.887(3)
_cell_length_b 39.892(9)
_cell_length_c 10.500(2)
_cell_measurement_reflns_used 9656
_cell_measurement_temperature 300.00
_cell_measurement_theta_max 27.28
_cell_measurement_theta_min 2.94
_cell_volume 4946.2(19)
_computing_cell_refinement 'SAINT v8.37A (Bruker, 2015)'
_computing_data_collection 'Bruker SMART APEX II diffractometer'
_computing_data_reduction 'SAINT v8.37A (Bruker, 2015)'
_computing_molecular_graphics 'Olex2 1.5 (Dolomanov et al., 2009)'
_computing_publication_material 'Olex2 1.5 (Dolomanov et al., 2009)'
_computing_structure_refinement 'olex2.refine 1.5 (Bourhis et al., 2015)'
_computing_structure_solution 'olex2.solve 1.5 (Bourhis et al., 2015)'
_diffrn_ambient_temperature 273.15
_diffrn_detector 'CCD area detector'
_diffrn_detector_area_resol_mean 7.9
_diffrn_detector_type 'CCD area detector'
_diffrn_measured_fraction_theta_full 0.998
_diffrn_measured_fraction_theta_max 0.993
_diffrn_measurement_device 'three-circle diffractometer'
_diffrn_measurement_device_type 'Bruker APEX-II CCD'
_diffrn_measurement_method '\f and \w scans'
_diffrn_radiation_monochromator graphite
_diffrn_radiation_probe x-ray
_diffrn_radiation_type MoK\a
_diffrn_radiation_wavelength 0.71073
_diffrn_reflns_av_R_equivalents 0.0564
_diffrn_reflns_av_unetI/netI 0.0265
_diffrn_reflns_Laue_measured_fraction_full 0.998
_diffrn_reflns_Laue_measured_fraction_max 0.993
_diffrn_reflns_limit_h_max 16
_diffrn_reflns_limit_h_min -16
_diffrn_reflns_limit_k_max 51
_diffrn_reflns_limit_k_min -51
_diffrn_reflns_limit_l_max 13
_diffrn_reflns_limit_l_min -13
_diffrn_reflns_number 182884
_diffrn_reflns_point_group_measured_fraction_full 0.998
_diffrn_reflns_point_group_measured_fraction_max 0.993
_diffrn_reflns_theta_full 25.242
_diffrn_reflns_theta_max 27.532
_diffrn_reflns_theta_min 2.942
_diffrn_source 'sealed X-ray tube'
_diffrn_source_target Mo
_diffrn_standards_number 0
_exptl_absorpt_coefficient_mu 1.973
_exptl_absorpt_correction_T_max 0.7456
_exptl_absorpt_correction_T_min 0.4899
_exptl_absorpt_correction_type none
_exptl_absorpt_process_details
;
SADABS-2014/5 (Bruker,2014/5) was used for absorption correction.
wR2(int) was 0.1151 before and 0.0686 after correction.
The Ratio of minimum to maximum transmission is 0.6571.
The \l/2 correction factor is Not present.
;
_exptl_crystal_colour 'clear light yellow'
_exptl_crystal_colour_lustre clear
_exptl_crystal_colour_modifier light
_exptl_crystal_colour_primary yellow
_exptl_crystal_density_diffrn 1.217
_exptl_crystal_description block
_exptl_crystal_F_000 1892
_exptl_crystal_recrystallization_method
'The crystals were growth by means of evaporation of a mixture of n-hexane and toluene at RT.'
_exptl_crystal_size_max 0.22
_exptl_crystal_size_mid 0.21
_exptl_crystal_size_min 0.19
_refine_diff_density_max 1.685
_refine_diff_density_min -4.446
_refine_diff_density_rms 0.124
_refine_ls_extinction_method none
_refine_ls_goodness_of_fit_ref 1.334
_refine_ls_hydrogen_treatment constr
_refine_ls_matrix_type full
_refine_ls_number_parameters 798
_refine_ls_number_reflns 11323
_refine_ls_number_restraints 1018
_refine_ls_restrained_S_all 1.286
_refine_ls_R_factor_all 0.0959
_refine_ls_R_factor_gt 0.0875
_refine_ls_shift/su_max 0.002
_refine_ls_shift/su_mean 0.000
_refine_ls_structure_factor_coef Fsqd
_refine_ls_weighting_details 'w=1/[\s^2^(Fo^2^)+51.2425P] where P=(Fo^2^+2Fc^2^)/3'
_refine_ls_weighting_scheme calc
_refine_ls_wR_factor_gt 0.1768
_refine_ls_wR_factor_ref 0.1804
_reflns_Friedel_coverage 0.000
_reflns_number_gt 10264
_reflns_number_total 11323
_reflns_threshold_expression 'I > 2\s(I)'
_cod_data_source_file d4sc04197f2.cif
_cod_data_source_block 1b
_cod_depositor_comments 'Adding full bibliography for 1573095--1573138.cif.'
_cod_original_cell_volume 4946.3(18)
_cod_database_code 1573126
_shelx_shelxl_version_number 2019/2
_shelx_space_group_comment
;
The symmetry employed for this shelxl refinement is uniquely defined
by the following loop, which should always be used as a source of
symmetry information in preference to the above space-group names.
They are only intended as comments.
;
_shelx_estimated_absorpt_t_max 0.706
_shelx_estimated_absorpt_t_min 0.671
_exptl_crystal_mounting_method
'Crystals were removed from the crystallisation vial and immediately coated with polybutenes oil (CAS: 9003-29-6) on a glass slide. A suitable single crystal coated with polybutenes oil as less as possible was sealed in capillary tube filled with argon. The capillary tube with single crystal was mounted on copper pin with solid paraffin.'
_olex2_refinement_description
;
1. Twinned data refinement
 Scales: 0.9754(6)
 0.0246(6)
2. Fixed Uiso
 At 1.2 times of:
  All C(H) groups, All C(H,H) groups, All C(H,H,H,H) groups
 At 1.5 times of:
  All C(H,H,H) groups
3. Restrained distances
 Yb1-O1 \\sim Yb1-O1A
 with sigma of 0.02
 Yb1-C33 \\sim Yb1-C36
 with sigma of 0.02
4. Restrained planarity
 C22A, C20A, C19A, C17A, C21A, C18A, C26A, C23A, N3
 with sigma of 0.1
 C22, C20, C19, C17, C21, C18, N3, C26, C23
 with sigma of 0.1
5. Uiso/Uaniso restraints and constraints
O1 \\sim C40A \\sim C23A \\sim C43 \\sim C14A \\sim C33 \\sim C31A \\sim N2
\\sim C10A \\sim C29 \\sim C19A \\sim C10 \\sim C27A \\sim C38 \\sim C35A \\sim
C11 \\sim O1A \\sim C27 \\sim C12A \\sim C12 \\sim C17A \\sim C31 \\sim C21A
\\sim C13 \\sim C25A \\sim C35 \\sim C29A \\sim C14 \\sim C33A \\sim C40 \\sim
C38A \\sim C15 \\sim C43A \\sim C26 \\sim N2A \\sim C17 \\sim C11A \\sim C28
\\sim C13A \\sim C18 \\sim C15A \\sim C30 \\sim C18A \\sim C19 \\sim C20A \\sim
C32 \\sim C22A \\sim C20 \\sim C24A \\sim C34 \\sim C26A \\sim C21 \\sim C28A
\\sim C36 \\sim C30A \\sim C22 \\sim C32A \\sim C39 \\sim C34A \\sim C23 \\sim
C36A \\sim C42 \\sim C39A \\sim C24 \\sim C42A \\sim C44 \\sim C44A \\sim C25:
within 2A with sigma of 0.01 and sigma for terminal atoms of 0.02 within 2A
Uanis(C38) \\sim Ueq, Uanis(C40) \\sim Ueq, Uanis(C38A) \\sim Ueq, Uanis(C40A)
\\sim Ueq, Uanis(C39) \\sim Ueq, Uanis(C39A) \\sim Ueq, Uanis(C44) \\sim Ueq,
Uanis(C44A) \\sim Ueq, Uanis(C43) \\sim Ueq, Uanis(C43A) \\sim Ueq, Uanis(C42)
\\sim Ueq, Uanis(C42A) \\sim Ueq: with sigma of 0.01 and sigma for terminal
atoms of 0.02
Uanis(C38A) \\sim Ueq, Uanis(C38) \\sim Ueq: with sigma of 0.003 and sigma for
terminal atoms of 0.006
6. Same fragment restrains
{Si1, C38A, C39A, C40A} sigma for 1-2: 0.02, 1-3: 0.04
as in
{Si1, C38, C39, C40}
{C9, N2A, C10A, C11A, C12A, C13A, C14A, C15A} sigma for 1-2: 0.02, 1-3: 0.04
as in
{C9, N2, C10, C11, C12, C13, C14, C15}
{O1A, C29A, C30A, C31A, C32A} sigma for 1-2: 0.02, 1-3: 0.04
as in
{O1, C29, C30, C31, C32}
{Si2, C42A, C43A, C44A} sigma for 1-2: 0.02, 1-3: 0.04
as in
{Si2, C42, C43, C44}
{O2, C33A, C34A, C35A, C36A} sigma for 1-2: 0.02, 1-3: 0.04
as in
{O2, C33, C34, C35, C36}
{N3, C17A, C18A, C19A, C20A, C21A, C22A, C23A, C24A, C25A, C26A, C27A, C28A}
sigma for 1-2: 0.02, 1-3: 0.04
as in
{N3, C17, C18, C19, C20, C21, C22, C23, C24, C25, C26, C27, C28}
7. Others
 Sof(H9BC)=Sof(H9BD)=Sof(N2A)=Sof(C10A)=Sof(H10C)=Sof(H10D)=Sof(C11A)=
 Sof(H11C)=Sof(H11D)=Sof(C12A)=Sof(H12C)=Sof(H12D)=Sof(C13A)=Sof(H13C)=
 Sof(H13D)=Sof(C14A)=Sof(H14C)=Sof(H14D)=Sof(C15A)=Sof(H15C)=Sof(H15D)=1-FVAR(1)
 Sof(H9AA)=Sof(H9AB)=Sof(N2)=Sof(C10)=Sof(H10A)=Sof(H10B)=Sof(C11)=Sof(H11A)=
 Sof(H11B)=Sof(C12)=Sof(H12A)=Sof(H12B)=Sof(C13)=Sof(H13A)=Sof(H13B)=Sof(C14)=
 Sof(H14A)=Sof(H14B)=Sof(C15)=Sof(H15A)=Sof(H15B)=FVAR(1)
 Sof(C33A)=Sof(H33C)=Sof(H33D)=Sof(C34A)=Sof(H34C)=Sof(H34D)=Sof(C35A)=
 Sof(H35C)=Sof(H35D)=Sof(C36A)=Sof(H36C)=Sof(H36D)=1-FVAR(2)
 Sof(C33)=Sof(H33A)=Sof(H33B)=Sof(C34)=Sof(H34A)=Sof(H34B)=Sof(C35)=Sof(H35A)=
 Sof(H35B)=Sof(C36)=Sof(H36A)=Sof(H36B)=FVAR(2)
 Sof(O1A)=Sof(C29A)=Sof(H29C)=Sof(H29D)=Sof(C30A)=Sof(H30C)=Sof(H30D)=
 Sof(C31A)=Sof(H31C)=Sof(H31D)=Sof(C32A)=Sof(H32C)=Sof(H32D)=1-FVAR(3)
 Sof(O1)=Sof(C29)=Sof(H29A)=Sof(H29B)=Sof(C30)=Sof(H30A)=Sof(H30B)=Sof(C31)=
 Sof(H31A)=Sof(H31B)=Sof(C32)=Sof(H32A)=Sof(H32B)=FVAR(3)
 Sof(C17A)=Sof(C18A)=Sof(C19A)=Sof(H19A)=Sof(C20A)=Sof(H20A)=Sof(C21A)=
 Sof(H21A)=Sof(C22A)=Sof(C23A)=Sof(H23A)=Sof(C24A)=Sof(H24D)=Sof(H24E)=
 Sof(H24F)=Sof(C25A)=Sof(H25D)=Sof(H25E)=Sof(H25F)=Sof(C26A)=Sof(H26A)=
 Sof(C27A)=Sof(H27D)=Sof(H27E)=Sof(H27F)=Sof(C28A)=Sof(H28D)=Sof(H28E)=
 Sof(H28F)=1-FVAR(4)
 Sof(C17)=Sof(C18)=Sof(C19)=Sof(H19)=Sof(C20)=Sof(H20)=Sof(C21)=Sof(H21)=
 Sof(C22)=Sof(C23)=Sof(H23)=Sof(C24)=Sof(H24A)=Sof(H24B)=Sof(H24C)=Sof(C25)=
 Sof(H25A)=Sof(H25B)=Sof(H25C)=Sof(C26)=Sof(H26)=Sof(C27)=Sof(H27A)=Sof(H27B)=
 Sof(H27C)=Sof(C28)=Sof(H28A)=Sof(H28B)=Sof(H28C)=FVAR(4)
 Sof(C38A)=Sof(H38D)=Sof(H38E)=Sof(H38F)=Sof(C39A)=Sof(H39D)=Sof(H39E)=
 Sof(H39F)=Sof(C40A)=Sof(H40D)=Sof(H40E)=Sof(H40F)=1-FVAR(5)
 Sof(C38)=Sof(H38A)=Sof(H38B)=Sof(H38C)=Sof(C39)=Sof(H39A)=Sof(H39B)=Sof(H39C)=
 Sof(C40)=Sof(H40A)=Sof(H40B)=Sof(H40C)=FVAR(5)
 Sof(C42A)=Sof(H42D)=Sof(H42E)=Sof(H42F)=Sof(C43A)=Sof(H43D)=Sof(H43E)=
 Sof(H43F)=Sof(C44A)=Sof(H44D)=Sof(H44E)=Sof(H44F)=1-FVAR(6)
 Sof(C42)=Sof(H42A)=Sof(H42B)=Sof(H42C)=Sof(C43)=Sof(H43A)=Sof(H43B)=Sof(H43C)=
 Sof(C44)=Sof(H44A)=Sof(H44B)=Sof(H44C)=FVAR(6)
 Fixed Y: O1(0.567361)
8.a Riding coordinates:
 C38(H38A,H38B,H38C), C40(H40A,H40B,H40C), C43A(H43D,H43E,H43F)
8.b Ternary CH refined with riding coordinates:
 C23(H23), C26(H26), C23A(H23A), C26A(H26A)
8.c Secondary CH2 refined with riding coordinates:
 C33(H33A,H33B), C34(H34A,H34B), C35(H35A,H35B), C36(H36A,H36B), C9(H9AA,H9AB),
  C9(H9BC,H9BD), C10(H10A,H10B), C11(H11A,H11B), C12(H12A,H12B), C13(H13A,H13B),
  C14(H14A,H14B), C15(H15A,H15B), C37(H37A,H37B), C41(H41A,H41B), C29(H29A,
 H29B), C30(H30A,H30B), C31(H31A,H31B), C32(H32A,H32B), C29A(H29C,H29D),
 C30A(H30C,H30D), C31A(H31C,H31D), C32A(H32C,H32D), C10A(H10C,H10D), C11A(H11C,
 H11D), C12A(H12C,H12D), C13A(H13C,H13D), C14A(H14C,H14D), C15A(H15C,H15D),
 C33A(H33C,H33D), C34A(H34C,H34D), C35A(H35C,H35D), C36A(H36C,H36D)
8.d Aromatic/amide H refined with riding coordinates:
 C19(H19), C20(H20), C21(H21), C4(H4), C5(H5), C6(H6), C7(H7), C16(H16),
 C19A(H19A), C20A(H20A), C21A(H21A)
8.e Idealised Me refined as rotating group:
 C39(H39A,H39B,H39C), C42(H42A,H42B,H42C), C43(H43A,H43B,H43C), C44(H44A,H44B,
 H44C), C24(H24A,H24B,H24C), C25(H25A,H25B,H25C), C27(H27A,H27B,H27C), C28(H28A,
 H28B,H28C), C24A(H24D,H24E,H24F), C25A(H25D,H25E,H25F), C27A(H27D,H27E,H27F),
 C28A(H28D,H28E,H28F), C38A(H38D,H38E,H38F), C39A(H39D,H39E,H39F), C40A(H40D,
 H40E,H40F), C42A(H42D,H42E,H42F), C44A(H44D,H44E,H44F)
;
_olex2_submission_special_instructions 'No special instructions were received'

loop_
_space_group_symop_operation_xyz
'x, y, z'
'-x, y+1/2, -z+1/2'
'-x, -y, -z'
'x, -y-1/2, z-1/2'

loop_
_atom_site_label
_atom_site_type_symbol
_atom_site_fract_x
_atom_site_fract_y
_atom_site_fract_z
_atom_site_U_iso_or_equiv
_atom_site_adp_type
_atom_site_occupancy
_atom_site_site_symmetry_order
_atom_site_calc_flag
_atom_site_refinement_flags_posn
_atom_site_refinement_flags_adp
_atom_site_refinement_flags_occupancy
_atom_site_disorder_assembly
_atom_site_disorder_group
Yb1 Yb 0.62534(4) 0.61019(2) 0.34421(4) 0.04118(12) Uani 1 1 d D . . . .
Si1 Si 0.3190(3) 0.60777(11) 0.0446(3) 0.0663(9) Uani 1 1 d D . . . .
C38 C 0.192(4) 0.6353(14) -0.052(8) 0.082(11) Uani 0.22(5) 1 d D U P A 1
H38A H 0.127376 0.622476 -0.056259 0.123 Uiso 0.22(5) 1 d R U P A 1
H38B H 0.183486 0.640916 -0.144339 0.123 Uiso 0.22(5) 1 d R U P A 1
H38C H 0.196366 0.655506 -0.000149 0.123 Uiso 0.22(5) 1 d R U P A 1
C39 C 0.352(6) 0.588(2) -0.097(7) 0.092(13) Uani 0.22(5) 1 d D U P A 1
H39A H 0.333555 0.603331 -0.173423 0.138 Uiso 0.22(5) 1 calc R U P A 1
H39B H 0.308261 0.567849 -0.128330 0.138 Uiso 0.22(5) 1 calc R U P A 1
H39C H 0.431224 0.582587 -0.062058 0.138 Uiso 0.22(5) 1 calc R U P A 1
C40 C 0.264(6) 0.5734(17) 0.127(8) 0.085(12) Uani 0.22(5) 1 d D U P A 1
H40A H 0.321988 0.556415 0.159717 0.127 Uiso 0.22(5) 1 d R U P A 1
H40B H 0.195608 0.563625 0.061017 0.127 Uiso 0.22(5) 1 d R U P A 1
H40C H 0.251288 0.582515 0.203377 0.127 Uiso 0.22(5) 1 d R U P A 1
Si2 Si 0.5058(3) 0.57435(8) 0.5842(3) 0.0545(7) Uani 1 1 d D . . . .
C42 C 0.600(3) 0.6015(10) 0.732(3) 0.067(8) Uani 0.51(6) 1 d D U P B 1
H42A H 0.661995 0.588432 0.793914 0.100 Uiso 0.51(6) 1 calc R U P B 1
H42B H 0.556985 0.610177 0.781294 0.100 Uiso 0.51(6) 1 calc R U P B 1
H42C H 0.628217 0.619786 0.695720 0.100 Uiso 0.51(6) 1 calc R U P B 1
C43 C 0.367(2) 0.5964(11) 0.503(4) 0.081(9) Uani 0.51(6) 1 d D U P B 1
H43A H 0.369682 0.612244 0.435691 0.122 Uiso 0.51(6) 1 calc R U P B 1
H43B H 0.351039 0.607935 0.573438 0.122 Uiso 0.51(6) 1 calc R U P B 1
H43C H 0.308027 0.580295 0.457833 0.122 Uiso 0.51(6) 1 calc R U P B 1
C44 C 0.482(4) 0.5347(7) 0.665(5) 0.097(10) Uani 0.51(6) 1 d D U P B 1
H44A H 0.419870 0.522566 0.597149 0.145 Uiso 0.51(6) 1 calc R U P B 1
H44B H 0.464379 0.540140 0.742825 0.145 Uiso 0.51(6) 1 calc R U P B 1
H44C H 0.549050 0.521214 0.694696 0.145 Uiso 0.51(6) 1 calc R U P B 1
O2 O 0.6973(7) 0.64370(19) 0.2060(8) 0.059(2) Uani 1 1 d D . . . .
C33 C 0.692(5) 0.6355(8) 0.072(3) 0.099(6) Uani 0.299(18) 1 d D U P C 1
H33A H 0.653437 0.614387 0.039052 0.118 Uiso 0.299(18) 1 calc R U P C 1
H33B H 0.767366 0.634257 0.071713 0.118 Uiso 0.299(18) 1 calc R U P C 1
C34 C 0.625(5) 0.6646(10) -0.017(3) 0.101(5) Uani 0.299(18) 1 d D U P C 1
H34A H 0.653185 0.670472 -0.087402 0.121 Uiso 0.299(18) 1 calc R U P C 1
H34B H 0.545406 0.659128 -0.062386 0.121 Uiso 0.299(18) 1 calc R U P C 1
C35 C 0.645(5) 0.6920(8) 0.083(4) 0.097(5) Uani 0.299(18) 1 d D U P C 1
H35A H 0.573274 0.699178 0.085580 0.116 Uiso 0.299(18) 1 calc R U P C 1
H35B H 0.678903 0.711043 0.057812 0.116 Uiso 0.299(18) 1 calc R U P C 1
C36 C 0.722(7) 0.6789(7) 0.223(3) 0.091(5) Uani 0.299(18) 1 d D U P C 1
H36A H 0.800628 0.683370 0.241759 0.109 Uiso 0.299(18) 1 calc R U P C 1
H36B H 0.703836 0.688311 0.296771 0.109 Uiso 0.299(18) 1 calc R U P C 1
N1 N 0.6132(6) 0.68367(19) 0.5437(8) 0.0405(17) Uani 1 1 d . . . . .
N3 N 0.8376(6) 0.6095(2) 0.5140(9) 0.0481(19) Uani 1 1 d D . . . .
C17 C 0.9303(16) 0.5862(5) 0.543(2) 0.056(3) Uani 0.53(3) 1 d D U P D 1
C18 C 0.9425(17) 0.5605(5) 0.638(2) 0.060(3) Uani 0.53(3) 1 d D U P D 1
C19 C 1.0342(16) 0.5381(5) 0.668(3) 0.066(3) Uani 0.53(3) 1 d D U P D 1
H19 H 1.045171 0.520919 0.731787 0.079 Uiso 0.53(3) 1 calc R U P D 1
C20 C 1.1078(17) 0.5416(5) 0.602(3) 0.068(4) Uani 0.53(3) 1 d D U P D 1
H20 H 1.167341 0.526569 0.621405 0.081 Uiso 0.53(3) 1 calc R U P D 1
C21 C 1.0934(17) 0.5665(6) 0.512(3) 0.063(3) Uani 0.53(3) 1 d D U P D 1
H21 H 1.143699 0.568341 0.468606 0.076 Uiso 0.53(3) 1 calc R U P D 1
C22 C 1.0059(14) 0.5900(5) 0.479(2) 0.062(3) Uani 0.53(3) 1 d D U P D 1
C23 C 0.8672(18) 0.5564(6) 0.716(2) 0.062(4) Uani 0.53(3) 1 d D U P D 1
H23 H 0.797336 0.568957 0.665474 0.075 Uiso 0.53(3) 1 calc R U P D 1
C24 C 0.834(3) 0.5203(6) 0.726(3) 0.076(6) Uani 0.53(3) 1 d D U P D 1
H24A H 0.792986 0.511583 0.633772 0.114 Uiso 0.53(3) 1 calc R U P D 1
H24B H 0.786546 0.519306 0.776813 0.114 Uiso 0.53(3) 1 calc R U P D 1
H24C H 0.900660 0.507086 0.772342 0.114 Uiso 0.53(3) 1 calc R U P D 1
C25 C 0.922(2) 0.5719(8) 0.861(2) 0.073(6) Uani 0.53(3) 1 d D U P D 1
H25A H 0.990159 0.559685 0.914990 0.109 Uiso 0.53(3) 1 calc R U P D 1
H25B H 0.870780 0.570760 0.906286 0.109 Uiso 0.53(3) 1 calc R U P D 1
H25C H 0.941157 0.594848 0.853404 0.109 Uiso 0.53(3) 1 calc R U P D 1
C26 C 0.995(2) 0.6186(6) 0.378(2) 0.067(3) Uani 0.53(3) 1 d D U P D 1
H26 H 0.917170 0.626857 0.343491 0.080 Uiso 0.53(3) 1 calc R U P D 1
C27 C 1.021(3) 0.6095(9) 0.254(3) 0.085(6) Uani 0.53(3) 1 d D U P D 1
H27A H 1.100030 0.612944 0.276297 0.128 Uiso 0.53(3) 1 calc R U P D 1
H27B H 0.976903 0.623408 0.176574 0.128 Uiso 0.53(3) 1 calc R U P D 1
H27C H 1.002151 0.586401 0.230405 0.128 Uiso 0.53(3) 1 calc R U P D 1
C28 C 1.075(2) 0.6480(7) 0.456(3) 0.077(6) Uani 0.53(3) 1 d D U P D 1
H28A H 1.081583 0.648813 0.550662 0.116 Uiso 0.53(3) 1 calc R U P D 1
H28B H 1.044000 0.668808 0.410812 0.116 Uiso 0.53(3) 1 calc R U P D 1
H28C H 1.148481 0.644624 0.455568 0.116 Uiso 0.53(3) 1 calc R U P D 1
C1 C 0.6629(7) 0.6573(2) 0.5055(9) 0.0376(19) Uani 1 1 d . . . . .
C2 C 0.7782(7) 0.6583(2) 0.6007(9) 0.041(2) Uani 1 1 d . . . . .
C3 C 0.7949(8) 0.6850(2) 0.6975(11) 0.048(2) Uani 1 1 d . . . . .
C4 C 0.8856(10) 0.6977(3) 0.8122(13) 0.068(3) Uani 1 1 d . . . . .
H4 H 0.957302 0.688244 0.840227 0.081 Uiso 1 1 calc R U . . .
C5 C 0.8672(12) 0.7247(3) 0.8840(14) 0.080(4) Uani 1 1 d . . . . .
H5 H 0.927467 0.733349 0.960238 0.097 Uiso 1 1 calc R U . . .
C6 C 0.7630(12) 0.7389(3) 0.8454(13) 0.072(4) Uani 1 1 d . . . . .
H6 H 0.754068 0.756741 0.897022 0.086 Uiso 1 1 calc R U . . .
C7 C 0.6700(10) 0.7276(2) 0.7323(11) 0.054(3) Uani 1 1 d . . . . .
H7 H 0.599079 0.737484 0.705909 0.064 Uiso 1 1 calc R U . . .
C8 C 0.6891(8) 0.7004(2) 0.6594(10) 0.043(2) Uani 1 1 d . . . . .
C9 C 0.4937(8) 0.6925(3) 0.4768(11) 0.047(2) Uani 1 1 d D . . . .
H9AA H 0.464893 0.696678 0.547674 0.057 Uiso 0.69(2) 1 calc R U P E 1
H9AB H 0.452043 0.673696 0.421122 0.057 Uiso 0.69(2) 1 calc R U P E 1
H9BC H 0.464522 0.697938 0.546295 0.057 Uiso 0.31(2) 1 calc R U P E 2
H9BD H 0.450548 0.673798 0.421914 0.057 Uiso 0.31(2) 1 calc R U P E 2
N2 N 0.3604(14) 0.7368(5) 0.354(2) 0.081(4) Uani 0.69(2) 1 d D U P E 1
C10 C 0.4727(16) 0.7234(7) 0.384(3) 0.073(4) Uani 0.69(2) 1 d D U P E 1
H10A H 0.529302 0.740349 0.430405 0.088 Uiso 0.69(2) 1 calc R U P E 1
H10B H 0.479136 0.717440 0.297907 0.088 Uiso 0.69(2) 1 calc R U P E 1
C11 C 0.2730(17) 0.7161(5) 0.269(3) 0.089(4) Uani 0.69(2) 1 d D U P E 1
H11A H 0.280379 0.694548 0.314829 0.107 Uiso 0.69(2) 1 calc R U P E 1
H11B H 0.282176 0.712371 0.183041 0.107 Uiso 0.69(2) 1 calc R U P E 1
C12 C 0.1567(17) 0.7290(5) 0.235(3) 0.097(4) Uani 0.69(2) 1 d D U P E 1
H12A H 0.103292 0.714747 0.164087 0.116 Uiso 0.69(2) 1 calc R U P E 1
H12B H 0.140264 0.727292 0.317260 0.116 Uiso 0.69(2) 1 calc R U P E 1
C13 C 0.1389(18) 0.7636(5) 0.186(3) 0.099(5) Uani 0.69(2) 1 d D U P E 1
H13A H 0.139561 0.764886 0.094192 0.119 Uiso 0.69(2) 1 calc R U P E 1
H13B H 0.065823 0.771398 0.180143 0.119 Uiso 0.69(2) 1 calc R U P E 1
C14 C 0.2266(19) 0.7841(6) 0.280(3) 0.101(5) Uani 0.69(2) 1 d D U P E 1
H14A H 0.218426 0.785255 0.368186 0.121 Uiso 0.69(2) 1 calc R U P E 1
H14B H 0.219433 0.806597 0.243168 0.121 Uiso 0.69(2) 1 calc R U P E 1
C15 C 0.3453(17) 0.7701(5) 0.306(3) 0.094(4) Uani 0.69(2) 1 d D U P E 1
H15A H 0.356311 0.771246 0.219722 0.112 Uiso 0.69(2) 1 calc R U P E 1
H15B H 0.402406 0.784154 0.373510 0.112 Uiso 0.69(2) 1 calc R U P E 1
C16 C 0.8579(8) 0.6340(3) 0.6018(10) 0.046(2) Uani 1 1 d . . . . .
H16 H 0.930653 0.635617 0.670954 0.055 Uiso 1 1 calc R U . . .
C37 C 0.4404(9) 0.6257(3) 0.1861(11) 0.060(3) Uani 1 1 d . . . . .
H37A H 0.406758 0.633822 0.248013 0.072 Uiso 1 1 calc R U . . .
H37B H 0.455009 0.645734 0.143523 0.072 Uiso 1 1 calc R U . . .
C41 C 0.5629(8) 0.5683(3) 0.4562(11) 0.050(2) Uani 1 1 d . . . . .
H41A H 0.506182 0.555630 0.382114 0.060 Uiso 1 1 calc R U . . .
H41B H 0.626959 0.553362 0.498664 0.060 Uiso 1 1 calc R U . . .
O1 O 0.676(3) 0.567361 0.222(3) 0.071(4) Uani 0.316(15) 1 d D U P F 1
C29 C 0.584(3) 0.5514(10) 0.105(4) 0.077(4) Uani 0.316(15) 1 d D U P F 1
H29A H 0.538679 0.568138 0.039928 0.093 Uiso 0.316(15) 1 calc R U P F 1
H29B H 0.535973 0.538580 0.138123 0.093 Uiso 0.316(15) 1 calc R U P F 1
C30 C 0.639(3) 0.5293(11) 0.039(4) 0.082(4) Uani 0.316(15) 1 d D U P F 1
H30A H 0.657422 0.541217 -0.029372 0.098 Uiso 0.316(15) 1 calc R U P F 1
H30B H 0.590907 0.510259 -0.004934 0.098 Uiso 0.316(15) 1 calc R U P F 1
C31 C 0.745(3) 0.5184(10) 0.162(4) 0.083(4) Uani 0.316(15) 1 d D U P F 1
H31A H 0.736110 0.495635 0.189080 0.099 Uiso 0.316(15) 1 calc R U P F 1
H31B H 0.809885 0.519110 0.137832 0.099 Uiso 0.316(15) 1 calc R U P F 1
C32 C 0.759(3) 0.5404(9) 0.270(4) 0.079(4) Uani 0.316(15) 1 d D U P F 1
H32A H 0.835167 0.549824 0.304715 0.095 Uiso 0.316(15) 1 calc R U P F 1
H32B H 0.750926 0.528482 0.346029 0.095 Uiso 0.316(15) 1 calc R U P F 1
O1A O 0.6724(14) 0.5663(3) 0.2233(17) 0.065(2) Uani 0.684(15) 1 d D U P F 2
C29A C 0.5992(18) 0.5377(5) 0.167(3) 0.077(3) Uani 0.684(15) 1 d D U P F 2
H29C H 0.524935 0.545190 0.103603 0.093 Uiso 0.684(15) 1 calc R U P F 2
H29D H 0.590477 0.525375 0.242117 0.093 Uiso 0.684(15) 1 calc R U P F 2
C30A C 0.6479(19) 0.5159(5) 0.095(3) 0.083(4) Uani 0.684(15) 1 d D U P F 2
H30C H 0.595591 0.512697 -0.001300 0.100 Uiso 0.684(15) 1 calc R U P F 2
H30D H 0.666815 0.494137 0.139546 0.100 Uiso 0.684(15) 1 calc R U P F 2
C31A C 0.7538(17) 0.5340(5) 0.103(3) 0.081(4) Uani 0.684(15) 1 d D U P F 2
H31C H 0.817472 0.518711 0.129968 0.098 Uiso 0.684(15) 1 calc R U P F 2
H31D H 0.742254 0.543653 0.013026 0.098 Uiso 0.684(15) 1 calc R U P F 2
C32A C 0.7739(17) 0.5591(5) 0.201(2) 0.080(3) Uani 0.684(15) 1 d D U P F 2
H32C H 0.799077 0.579270 0.170621 0.096 Uiso 0.684(15) 1 calc R U P F 2
H32D H 0.833423 0.552048 0.288383 0.096 Uiso 0.684(15) 1 calc R U P F 2
N2A N 0.370(3) 0.7370(9) 0.324(4) 0.082(4) Uani 0.31(2) 1 d D U P E 2
C10A C 0.483(3) 0.7227(14) 0.384(7) 0.076(5) Uani 0.31(2) 1 d D U P E 2
H10C H 0.535869 0.739797 0.437353 0.091 Uiso 0.31(2) 1 calc R U P E 2
H10D H 0.504395 0.715986 0.308684 0.091 Uiso 0.31(2) 1 calc R U P E 2
C11A C 0.295(3) 0.7177(10) 0.213(6) 0.091(5) Uani 0.31(2) 1 d D U P E 2
H11C H 0.289095 0.695669 0.248191 0.109 Uiso 0.31(2) 1 calc R U P E 2
H11D H 0.328701 0.714931 0.145912 0.109 Uiso 0.31(2) 1 calc R U P E 2
C12A C 0.179(3) 0.7314(10) 0.140(6) 0.096(5) Uani 0.31(2) 1 d D U P E 2
H12C H 0.149293 0.722549 0.045719 0.115 Uiso 0.31(2) 1 calc R U P E 2
H12D H 0.132742 0.722643 0.185108 0.115 Uiso 0.31(2) 1 calc R U P E 2
C13A C 0.166(3) 0.7674(10) 0.131(6) 0.098(5) Uani 0.31(2) 1 d D U P E 2
H13C H 0.153554 0.774226 0.037303 0.118 Uiso 0.31(2) 1 calc R U P E 2
H13D H 0.098909 0.773061 0.145917 0.118 Uiso 0.31(2) 1 calc R U P E 2
C14A C 0.258(3) 0.7866(9) 0.225(6) 0.096(5) Uani 0.31(2) 1 d D U P E 2
H14C H 0.247240 0.790046 0.310510 0.115 Uiso 0.31(2) 1 calc R U P E 2
H14D H 0.259423 0.808323 0.184776 0.115 Uiso 0.31(2) 1 calc R U P E 2
C15A C 0.372(3) 0.7684(9) 0.258(5) 0.087(5) Uani 0.31(2) 1 d D U P E 2
H15C H 0.383128 0.764537 0.173386 0.105 Uiso 0.31(2) 1 calc R U P E 2
H15D H 0.434251 0.782131 0.319682 0.105 Uiso 0.31(2) 1 calc R U P E 2
C17A C 0.9290(17) 0.5868(5) 0.530(3) 0.057(3) Uani 0.47(3) 1 d D U P D 2
C18A C 0.9405(18) 0.5575(5) 0.607(3) 0.060(3) Uani 0.47(3) 1 d D U P D 2
C19A C 1.0256(18) 0.5348(6) 0.609(3) 0.065(4) Uani 0.47(3) 1 d D U P D 2
H19A H 1.035914 0.514852 0.658588 0.079 Uiso 0.47(3) 1 calc R U P D 2
C20A C 1.0939(19) 0.5421(6) 0.539(3) 0.066(4) Uani 0.47(3) 1 d D U P D 2
H20A H 1.149802 0.526994 0.542333 0.079 Uiso 0.47(3) 1 calc R U P D 2
C21A C 1.080(2) 0.5706(7) 0.467(3) 0.066(3) Uani 0.47(3) 1 d D U P D 2
H21A H 1.127816 0.574942 0.421607 0.079 Uiso 0.47(3) 1 calc R U P D 2
C22A C 0.9972(15) 0.5940(5) 0.457(2) 0.062(3) Uani 0.47(3) 1 d D U P D 2
C23A C 0.869(2) 0.5494(7) 0.688(3) 0.063(4) Uani 0.47(3) 1 d D U P D 2
H23A H 0.804645 0.564841 0.654067 0.075 Uiso 0.47(3) 1 calc R U P D 2
C24A C 0.820(3) 0.5142(7) 0.662(4) 0.076(6) Uani 0.47(3) 1 d D U P D 2
H24D H 0.788523 0.509566 0.564424 0.114 Uiso 0.47(3) 1 calc R U P D 2
H24E H 0.762387 0.512402 0.697557 0.114 Uiso 0.47(3) 1 calc R U P D 2
H24F H 0.879387 0.498297 0.709159 0.114 Uiso 0.47(3) 1 calc R U P D 2
C25A C 0.933(3) 0.5564(9) 0.843(3) 0.079(6) Uani 0.47(3) 1 d D U P D 2
H25D H 0.991717 0.540048 0.882325 0.118 Uiso 0.47(3) 1 calc R U P D 2
H25E H 0.881170 0.555138 0.887566 0.118 Uiso 0.47(3) 1 calc R U P D 2
H25F H 0.965674 0.578399 0.855279 0.118 Uiso 0.47(3) 1 calc R U P D 2
C26A C 0.985(2) 0.6266(6) 0.377(3) 0.067(4) Uani 0.47(3) 1 d D U P D 2
H26A H 0.904162 0.632464 0.338376 0.080 Uiso 0.47(3) 1 calc R U P D 2
C27A C 1.021(3) 0.6253(9) 0.257(3) 0.082(6) Uani 0.47(3) 1 d D U P D 2
H27D H 1.089300 0.612366 0.283358 0.124 Uiso 0.47(3) 1 calc R U P D 2
H27E H 1.034855 0.647702 0.233828 0.124 Uiso 0.47(3) 1 calc R U P D 2
H27F H 0.962459 0.615184 0.178254 0.124 Uiso 0.47(3) 1 calc R U P D 2
C28A C 1.049(3) 0.6556(7) 0.475(4) 0.078(7) Uani 0.47(3) 1 d D U P D 2
H28D H 1.015615 0.659980 0.540395 0.116 Uiso 0.47(3) 1 calc R U P D 2
H28E H 1.044932 0.675433 0.421553 0.116 Uiso 0.47(3) 1 calc R U P D 2
H28F H 1.127183 0.649418 0.524953 0.116 Uiso 0.47(3) 1 calc R U P D 2
C33A C 0.656(3) 0.6401(6) 0.0603(18) 0.102(5) Uani 0.701(18) 1 d D U P C 2
H33C H 0.573642 0.641419 0.019415 0.123 Uiso 0.701(18) 1 calc R U P C 2
H33D H 0.678080 0.618575 0.036385 0.123 Uiso 0.701(18) 1 calc R U P C 2
C34A C 0.706(3) 0.6683(5) 0.007(2) 0.101(5) Uani 0.701(18) 1 d D U P C 2
H34C H 0.758660 0.659647 -0.029396 0.121 Uiso 0.701(18) 1 calc R U P C 2
H34D H 0.646905 0.680727 -0.065206 0.121 Uiso 0.701(18) 1 calc R U P C 2
C35A C 0.765(2) 0.6897(5) 0.129(2) 0.094(4) Uani 0.701(18) 1 d D U P C 2
H35C H 0.742694 0.712980 0.107028 0.112 Uiso 0.701(18) 1 calc R U P C 2
H35D H 0.846017 0.688002 0.158423 0.112 Uiso 0.701(18) 1 calc R U P C 2
C36A C 0.731(4) 0.6777(4) 0.242(2) 0.089(4) Uani 0.701(18) 1 d D U P C 2
H36C H 0.794077 0.679069 0.331613 0.106 Uiso 0.701(18) 1 calc R U P C 2
H36D H 0.668605 0.690938 0.244412 0.106 Uiso 0.701(18) 1 calc R U P C 2
C38A C 0.1887(15) 0.6349(5) 0.003(3) 0.086(6) Uani 0.78(5) 1 d D U P A 2
H38D H 0.157740 0.631042 0.071409 0.129 Uiso 0.78(5) 1 calc R U P A 2
H38E H 0.133221 0.629247 -0.087211 0.129 Uiso 0.78(5) 1 calc R U P A 2
H38F H 0.209191 0.658057 0.004998 0.129 Uiso 0.78(5) 1 calc R U P A 2
C39A C 0.340(2) 0.6055(10) -0.121(2) 0.101(7) Uani 0.78(5) 1 d D U P A 2
H39D H 0.346994 0.627698 -0.151486 0.151 Uiso 0.78(5) 1 calc R U P A 2
H39E H 0.276323 0.594451 -0.190586 0.151 Uiso 0.78(5) 1 calc R U P A 2
H39F H 0.407776 0.593010 -0.105800 0.151 Uiso 0.78(5) 1 calc R U P A 2
C40A C 0.2798(17) 0.5650(5) 0.088(3) 0.083(6) Uani 0.78(5) 1 d D U P A 2
H40D H 0.342892 0.550020 0.108787 0.124 Uiso 0.78(5) 1 calc R U P A 2
H40E H 0.216043 0.556498 0.009899 0.124 Uiso 0.78(5) 1 calc R U P A 2
H40F H 0.260598 0.566619 0.167075 0.124 Uiso 0.78(5) 1 calc R U P A 2
C42A C 0.620(3) 0.5886(12) 0.753(3) 0.068(8) Uani 0.49(6) 1 d D U P B 2
H42D H 0.683850 0.574003 0.777058 0.101 Uiso 0.49(6) 1 calc R U P B 2
H42E H 0.591242 0.587975 0.824423 0.101 Uiso 0.49(6) 1 calc R U P B 2
H42F H 0.641623 0.611084 0.742544 0.101 Uiso 0.49(6) 1 calc R U P B 2
C43A C 0.393(3) 0.6074(9) 0.534(4) 0.073(8) Uani 0.49(6) 1 d D U P B 2
H43D H 0.426059 0.629038 0.536398 0.110 Uiso 0.49(6) 1 d R U P B 2
H43E H 0.356909 0.607158 0.599008 0.110 Uiso 0.49(6) 1 d R U P B 2
H43F H 0.337099 0.603028 0.442468 0.110 Uiso 0.49(6) 1 d R U P B 2
C44A C 0.440(4) 0.5360(8) 0.623(5) 0.091(9) Uani 0.49(6) 1 d D U P B 2
H44D H 0.388258 0.526183 0.537157 0.136 Uiso 0.49(6) 1 calc R U P B 2
H44E H 0.398809 0.542047 0.678416 0.136 Uiso 0.49(6) 1 calc R U P B 2
H44F H 0.497610 0.520089 0.672334 0.136 Uiso 0.49(6) 1 calc R U P B 2

loop_
_atom_site_aniso_label
_atom_site_aniso_U_11
_atom_site_aniso_U_22
_atom_site_aniso_U_33
_atom_site_aniso_U_23
_atom_site_aniso_U_13
_atom_site_aniso_U_12
Yb1 0.0418(2) 0.0428(2) 0.0401(2) -0.00926(19) 0.01773(15) -0.00636(19)
Si1 0.0453(16) 0.094(3) 0.0476(17) -0.0146(18) 0.0063(13) -0.0041(17)
C38 0.081(12) 0.084(12) 0.081(12) 0.001(6) 0.033(6) 0.001(6)
C39 0.098(17) 0.097(19) 0.072(16) -0.012(15) 0.023(13) -0.001(15)
C40 0.071(16) 0.077(17) 0.094(17) -0.014(14) 0.021(13) -0.003(14)
Si2 0.0564(17) 0.0669(19) 0.0501(17) -0.0045(14) 0.0319(14) -0.0125(15)
C42 0.070(12) 0.073(15) 0.060(11) -0.004(11) 0.029(9) 0.001(11)
C43 0.068(13) 0.096(16) 0.089(14) -0.007(13) 0.043(11) 0.003(12)
C44 0.105(17) 0.102(14) 0.097(16) 0.004(12) 0.055(14) -0.026(12)
O2 0.072(5) 0.062(5) 0.049(4) -0.001(4) 0.029(4) -0.019(4)
C33 0.161(13) 0.087(9) 0.070(8) -0.002(7) 0.070(9) -0.027(9)
C34 0.161(12) 0.086(8) 0.075(8) -0.002(7) 0.067(9) -0.029(9)
C35 0.157(11) 0.078(7) 0.075(7) -0.003(6) 0.068(8) -0.027(8)
C36 0.153(12) 0.071(8) 0.074(8) -0.004(7) 0.071(9) -0.027(8)
N1 0.041(4) 0.041(4) 0.037(4) -0.005(3) 0.013(3) -0.001(3)
N3 0.035(4) 0.044(4) 0.066(5) -0.012(4) 0.021(4) -0.002(4)
C17 0.036(4) 0.065(5) 0.073(6) -0.009(5) 0.026(5) 0.004(4)
C18 0.040(4) 0.067(5) 0.073(6) -0.004(5) 0.023(5) 0.006(4)
C19 0.047(5) 0.072(6) 0.077(7) -0.002(6) 0.024(6) 0.010(5)
C20 0.048(5) 0.075(6) 0.080(7) -0.004(6) 0.025(6) 0.011(5)
C21 0.043(5) 0.075(6) 0.078(7) -0.006(6) 0.031(5) 0.007(5)
C22 0.042(4) 0.071(5) 0.079(6) -0.007(5) 0.031(4) 0.003(4)
C23 0.045(5) 0.070(6) 0.070(7) -0.002(6) 0.022(5) 0.005(5)
C24 0.064(9) 0.078(10) 0.077(11) 0.000(10) 0.017(9) 0.001(9)
C25 0.059(9) 0.077(11) 0.076(10) -0.010(10) 0.021(8) 0.007(10)
C26 0.049(5) 0.076(7) 0.087(6) -0.007(6) 0.040(5) 0.005(6)
C27 0.076(10) 0.088(13) 0.105(11) -0.003(11) 0.050(9) 0.002(12)
C28 0.063(10) 0.079(11) 0.103(11) -0.012(10) 0.047(9) 0.003(9)
C1 0.031(4) 0.047(5) 0.041(5) 0.001(4) 0.021(4) -0.002(4)
C2 0.036(5) 0.050(5) 0.033(4) -0.006(4) 0.011(4) 0.001(4)
C3 0.046(5) 0.045(5) 0.048(6) -0.005(4) 0.015(4) -0.004(4)
C4 0.052(6) 0.069(8) 0.065(8) -0.021(6) 0.005(6) -0.006(6)
C5 0.082(9) 0.073(9) 0.062(8) -0.030(7) 0.003(7) -0.017(7)
C6 0.104(11) 0.044(6) 0.059(7) -0.017(5) 0.024(7) 0.000(6)
C7 0.072(7) 0.038(5) 0.052(6) -0.003(4) 0.025(5) 0.008(5)
C8 0.053(5) 0.037(5) 0.040(5) -0.003(4) 0.021(4) 0.002(4)
C9 0.043(5) 0.051(6) 0.048(6) -0.003(4) 0.018(4) 0.004(4)
N2 0.062(5) 0.075(5) 0.090(7) 0.014(5) 0.013(5) 0.018(5)
C10 0.055(6) 0.070(6) 0.083(7) 0.017(6) 0.017(6) 0.013(5)
C11 0.067(6) 0.088(6) 0.096(8) 0.014(6) 0.016(6) 0.016(5)
C12 0.071(7) 0.096(6) 0.102(8) 0.016(7) 0.011(6) 0.017(6)
C13 0.073(7) 0.096(7) 0.104(9) 0.012(7) 0.010(6) 0.022(6)
C14 0.079(7) 0.094(7) 0.104(9) 0.007(7) 0.008(7) 0.024(6)
C15 0.071(6) 0.085(6) 0.100(8) 0.012(6) 0.007(6) 0.019(6)
C16 0.029(4) 0.057(6) 0.048(5) -0.010(4) 0.011(4) 0.002(4)
C37 0.050(6) 0.070(7) 0.048(6) -0.003(5) 0.008(5) 0.011(5)
C41 0.037(5) 0.055(6) 0.050(6) -0.006(5) 0.008(4) -0.011(4)
O1 0.078(6) 0.067(6) 0.088(6) -0.032(5) 0.055(6) -0.020(5)
C29 0.084(6) 0.070(6) 0.093(7) -0.030(6) 0.051(6) -0.019(6)
C30 0.089(6) 0.073(7) 0.096(7) -0.030(6) 0.050(6) -0.017(6)
C31 0.088(6) 0.075(7) 0.098(7) -0.030(6) 0.050(6) -0.015(6)
C32 0.084(6) 0.072(6) 0.094(7) -0.031(6) 0.049(6) -0.017(5)
O1A 0.074(5) 0.063(5) 0.084(5) -0.031(4) 0.059(4) -0.022(4)
C29A 0.084(6) 0.070(6) 0.094(7) -0.029(5) 0.052(5) -0.022(5)
C30A 0.091(6) 0.073(6) 0.098(7) -0.029(6) 0.050(6) -0.018(6)
C31A 0.087(6) 0.075(6) 0.097(7) -0.029(6) 0.053(6) -0.013(6)
C32A 0.082(6) 0.078(6) 0.096(7) -0.034(5) 0.052(5) -0.020(5)
N2A 0.062(6) 0.077(6) 0.091(7) 0.015(6) 0.014(5) 0.017(5)
C10A 0.058(7) 0.072(7) 0.086(8) 0.016(7) 0.015(7) 0.016(6)
C11A 0.068(7) 0.087(6) 0.096(8) 0.013(7) 0.012(6) 0.018(6)
C12A 0.071(7) 0.094(7) 0.101(9) 0.013(7) 0.011(7) 0.019(6)
C13A 0.073(7) 0.094(7) 0.102(9) 0.014(7) 0.009(7) 0.020(6)
C14A 0.072(7) 0.090(7) 0.101(9) 0.012(7) 0.010(7) 0.021(6)
C15A 0.065(7) 0.082(7) 0.096(9) 0.015(7) 0.012(7) 0.019(6)
C17A 0.036(5) 0.065(5) 0.074(6) -0.009(5) 0.026(5) 0.004(5)
C18A 0.039(4) 0.067(5) 0.073(6) -0.005(5) 0.024(5) 0.007(4)
C19A 0.048(5) 0.071(6) 0.076(7) -0.005(6) 0.024(6) 0.011(5)
C20A 0.046(5) 0.075(6) 0.079(7) -0.007(6) 0.027(6) 0.012(5)
C21A 0.044(5) 0.076(6) 0.081(7) -0.007(6) 0.028(5) 0.008(5)
C22A 0.041(4) 0.071(5) 0.079(6) -0.008(5) 0.031(4) 0.005(4)
C23A 0.046(5) 0.070(7) 0.071(7) -0.003(6) 0.022(6) 0.008(6)
C24A 0.063(10) 0.082(11) 0.075(12) 0.000(11) 0.020(11) 0.001(10)
C25A 0.063(9) 0.080(11) 0.080(10) -0.005(10) 0.015(9) 0.006(10)
C26A 0.049(6) 0.076(7) 0.087(6) -0.008(6) 0.040(5) 0.004(6)
C27A 0.073(10) 0.082(13) 0.107(11) -0.007(11) 0.053(9) -0.001(12)
C28A 0.063(11) 0.078(12) 0.102(12) -0.010(10) 0.044(10) -0.003(10)
C33A 0.163(13) 0.090(8) 0.072(7) -0.001(7) 0.067(8) -0.032(9)
C34A 0.161(12) 0.086(7) 0.075(7) 0.000(6) 0.068(8) -0.030(8)
C35A 0.154(11) 0.075(7) 0.076(7) -0.003(6) 0.071(8) -0.030(7)
C36A 0.151(11) 0.069(7) 0.072(7) -0.004(6) 0.072(8) -0.027(7)
C38A 0.078(7) 0.090(7) 0.088(8) 0.003(5) 0.030(5) 0.001(5)
C39A 0.098(11) 0.116(15) 0.076(10) -0.014(10) 0.021(9) 0.000(12)
C40A 0.058(9) 0.076(10) 0.100(12) -0.022(9) 0.016(8) 0.002(8)
C42A 0.069(12) 0.082(16) 0.056(11) -0.007(11) 0.030(10) 0.004(12)
C43A 0.065(12) 0.084(15) 0.087(14) -0.003(12) 0.048(11) 0.002(12)
C44A 0.095(17) 0.097(14) 0.096(16) 0.007(12) 0.054(13) -0.023(12)

loop_
_atom_type_symbol
_atom_type_description
_atom_type_scat_dispersion_real
_atom_type_scat_dispersion_imag
_atom_type_scat_source
C C 0.0033 0.0016 'International Tables Vol C Tables 4.2.6.8 and 6.1.1.4'
H H 0.0000 0.0000 'International Tables Vol C Tables 4.2.6.8 and 6.1.1.4'
N N 0.0061 0.0033 'International Tables Vol C Tables 4.2.6.8 and 6.1.1.4'
O O 0.0106 0.0060 'International Tables Vol C Tables 4.2.6.8 and 6.1.1.4'
Si Si 0.0817 0.0704 'International Tables Vol C Tables 4.2.6.8 and 6.1.1.4'
Yb Yb -0.3850 5.5486 'International Tables Vol C Tables 4.2.6.8 and 6.1.1.4'

loop_
_geom_angle_atom_site_label_1
_geom_angle_atom_site_label_2
_geom_angle_atom_site_label_3
_geom_angle
_geom_angle_site_symmetry_1
_geom_angle_site_symmetry_3
_geom_angle_publ_flag
O2 Yb1 N3 82.3(3) . . ?
O2 Yb1 C1 88.5(3) . . ?
C1 Yb1 N3 70.8(3) . . ?
C37 Yb1 O2 87.4(4) . . ?
C37 Yb1 N3 165.3(4) . . ?
C37 Yb1 C1 98.5(3) . . ?
C37 Yb1 O1 103.0(10) . . ?
C37 Yb1 O1A 102.6(5) . . ?
C41 Yb1 O2 168.6(3) . . ?
C41 Yb1 N3 97.2(3) . . ?
C41 Yb1 C1 102.2(3) . . ?
C41 Yb1 C37 94.9(4) . . ?
C41 Yb1 O1 89.0(5) . . ?
C41 Yb1 O1A 87.5(4) . . ?
O1 Yb1 O2 79.6(4) . . ?
O1 Yb1 N3 85.6(9) . . ?
O1 Yb1 C1 154.8(9) . . ?
O1A Yb1 O2 81.1(4) . . ?
O1A Yb1 N3 86.3(5) . . ?
O1A Yb1 C1 155.9(5) . . ?
C38 Si1 C40 105.2(19) . . ?
C39 Si1 C38 104(2) . . ?
C39 Si1 C40 107(2) . . ?
C37 Si1 C38 119(2) . . ?
C37 Si1 C39 115(2) . . ?
C37 Si1 C40 106(2) . . ?
C37 Si1 C38A 110.8(8) . . ?
C37 Si1 C39A 112.5(9) . . ?
C37 Si1 C40A 112.7(8) . . ?
C39A Si1 C38A 105.2(9) . . ?
C39A Si1 C40A 109.4(10) . . ?
C40A Si1 C38A 105.8(8) . . ?
Si1 C38 H38A 105.2 . . ?
Si1 C38 H38B 113.4 . . ?
Si1 C38 H38C 109.8 . . ?
H38A C38 H38B 109.4 . . ?
H38A C38 H38C 109.4 . . ?
H38B C38 H38C 109.5 . . ?
Si1 C39 H39A 109.5 . . ?
Si1 C39 H39B 109.5 . . ?
Si1 C39 H39C 109.5 . . ?
H39A C39 H39B 109.5 . . ?
H39A C39 H39C 109.5 . . ?
H39B C39 H39C 109.5 . . ?
Si1 C40 H40A 107.5 . . ?
Si1 C40 H40B 111.8 . . ?
Si1 C40 H40C 109.1 . . ?
H40A C40 H40B 109.4 . . ?
H40A C40 H40C 109.5 . . ?
H40B C40 H40C 109.5 . . ?
C43 Si2 C42 106.8(13) . . ?
C43 Si2 C44 107.6(14) . . ?
C44 Si2 C42 106.4(13) . . ?
C41 Si2 C42 111.9(12) . . ?
C41 Si2 C43 109.2(13) . . ?
C41 Si2 C44 114.6(14) . . ?
C41 Si2 C42A 110.3(13) . . ?
C41 Si2 C43A 113.1(13) . . ?
C41 Si2 C44A 114.4(14) . . ?
C42A Si2 C43A 106.0(13) . . ?
C44A Si2 C42A 107.2(14) . . ?
C44A Si2 C43A 105.3(14) . . ?
Si2 C42 H42A 109.5 . . ?
Si2 C42 H42B 109.5 . . ?
Si2 C42 H42C 109.5 . . ?
H42A C42 H42B 109.5 . . ?
H42A C42 H42C 109.5 . . ?
H42B C42 H42C 109.5 . . ?
Si2 C43 H43A 109.5 . . ?
Si2 C43 H43B 109.5 . . ?
Si2 C43 H43C 109.5 . . ?
H43A C43 H43B 109.5 . . ?
H43A C43 H43C 109.5 . . ?
H43B C43 H43C 109.5 . . ?
Si2 C44 H44A 109.5 . . ?
Si2 C44 H44B 109.5 . . ?
Si2 C44 H44C 109.5 . . ?
H44A C44 H44B 109.5 . . ?
H44A C44 H44C 109.5 . . ?
H44B C44 H44C 109.5 . . ?
C33 O2 Yb1 126.3(17) . . ?
C33 O2 C36 106(2) . . ?
C36 O2 Yb1 126(2) . . ?
C33A O2 Yb1 121.6(11) . . ?
C33A O2 C36A 109.0(12) . . ?
C36A O2 Yb1 121.1(11) . . ?
O2 C33 H33A 111.2 . . ?
O2 C33 H33B 111.2 . . ?
O2 C33 C34 103(2) . . ?
H33A C33 H33B 109.1 . . ?
C34 C33 H33A 111.2 . . ?
C34 C33 H33B 111.2 . . ?
C33 C34 H34A 111.0 . . ?
C33 C34 H34B 111.0 . . ?
H34A C34 H34B 109.0 . . ?
C35 C34 C33 104(2) . . ?
C35 C34 H34A 111.0 . . ?
C35 C34 H34B 111.0 . . ?
C34 C35 H35A 110.3 . . ?
C34 C35 H35B 110.3 . . ?
C34 C35 C36 107(2) . . ?
H35A C35 H35B 108.5 . . ?
C36 C35 H35A 110.3 . . ?
C36 C35 H35B 110.3 . . ?
O2 C36 C35 101(2) . . ?
O2 C36 H36A 111.5 . . ?
O2 C36 H36B 111.5 . . ?
C35 C36 H36A 111.5 . . ?
C35 C36 H36B 111.5 . . ?
H36A C36 H36B 109.4 . . ?
C1 N1 C8 112.1(8) . . ?
C1 N1 C9 124.8(8) . . ?
C8 N1 C9 123.0(8) . . ?
C17 N3 Yb1 134.9(11) . . ?
C16 N3 Yb1 109.7(6) . . ?
C16 N3 C17 114.7(12) . . ?
C16 N3 C17A 118.1(13) . . ?
C17A N3 Yb1 132.1(12) . . ?
C18 C17 N3 118.2(13) . . ?
C18 C17 C22 121.6(14) . . ?
C22 C17 N3 120.3(14) . . ?
C17 C18 C19 117.9(15) . . ?
C17 C18 C23 123.7(15) . . ?
C19 C18 C23 118.3(16) . . ?
C18 C19 H19 119.8 . . ?
C20 C19 C18 120.4(18) . . ?
C20 C19 H19 119.8 . . ?
C19 C20 H20 120.0 . . ?
C21 C20 C19 120.1(17) . . ?
C21 C20 H20 120.0 . . ?
C20 C21 H21 118.6 . . ?
C20 C21 C22 122.8(17) . . ?
C22 C21 H21 118.6 . . ?
C17 C22 C21 117.3(16) . . ?
C17 C22 C26 122.0(14) . . ?
C21 C22 C26 120.8(15) . . ?
C18 C23 H23 107.3 . . ?
C18 C23 C24 113.4(17) . . ?
C18 C23 C25 110.6(15) . . ?
C24 C23 H23 107.3 . . ?
C24 C23 C25 110.5(18) . . ?
C25 C23 H23 107.3 . . ?
C23 C24 H24A 109.5 . . ?
C23 C24 H24B 109.5 . . ?
C23 C24 H24C 109.5 . . ?
H24A C24 H24B 109.5 . . ?
H24A C24 H24C 109.5 . . ?
H24B C24 H24C 109.5 . . ?
C23 C25 H25A 109.5 . . ?
C23 C25 H25B 109.5 . . ?
C23 C25 H25C 109.5 . . ?
H25A C25 H25B 109.5 . . ?
H25A C25 H25C 109.5 . . ?
H25B C25 H25C 109.5 . . ?
C22 C26 H26 107.7 . . ?
C22 C26 C28 110.1(15) . . ?
C27 C26 C22 115.4(17) . . ?
C27 C26 H26 107.7 . . ?
C27 C26 C28 107.9(17) . . ?
C28 C26 H26 107.7 . . ?
C26 C27 H27A 109.5 . . ?
C26 C27 H27B 109.5 . . ?
C26 C27 H27C 109.5 . . ?
H27A C27 H27B 109.5 . . ?
H27A C27 H27C 109.5 . . ?
H27B C27 H27C 109.5 . . ?
C26 C28 H28A 109.5 . . ?
C26 C28 H28B 109.5 . . ?
C26 C28 H28C 109.5 . . ?
H28A C28 H28B 109.5 . . ?
H28A C28 H28C 109.5 . . ?
H28B C28 H28C 109.5 . . ?
N1 C1 Yb1 143.7(6) . . ?
N1 C1 C2 104.6(8) . . ?
C2 C1 Yb1 111.7(6) . . ?
C1 C2 C3 109.8(8) . . ?
C16 C2 C1 122.7(8) . . ?
C16 C2 C3 127.3(9) . . ?
C4 C3 C2 136.1(10) . . ?
C4 C3 C8 118.2(10) . . ?
C8 C3 C2 105.7(8) . . ?
C3 C4 H4 120.5 . . ?
C5 C4 C3 118.9(11) . . ?
C5 C4 H4 120.5 . . ?
C4 C5 H5 119.2 . . ?
C6 C5 C4 121.6(11) . . ?
C6 C5 H5 119.2 . . ?
C5 C6 H6 118.9 . . ?
C5 C6 C7 122.3(11) . . ?
C7 C6 H6 118.9 . . ?
C6 C7 H7 122.0 . . ?
C6 C7 C8 116.0(11) . . ?
C8 C7 H7 122.0 . . ?
N1 C8 C3 107.7(8) . . ?
N1 C8 C7 129.2(9) . . ?
C3 C8 C7 123.0(10) . . ?
N1 C9 H9AA 109.1 . . ?
N1 C9 H9AB 109.1 . . ?
N1 C9 H9BC 110.1 . . ?
N1 C9 H9BD 110.1 . . ?
N1 C9 C10 112.7(10) . . ?
N1 C9 C10A 107.9(15) . . ?
H9AA C9 H9AB 107.8 . . ?
H9BC C9 H9BD 108.4 . . ?
C10 C9 H9AA 109.1 . . ?
C10 C9 H9AB 109.1 . . ?
C10A C9 H9BC 110.1 . . ?
C10A C9 H9BD 110.1 . . ?
C11 N2 C10 113.7(16) . . ?
C11 N2 C15 111.8(15) . . ?
C15 N2 C10 114.1(15) . . ?
C9 C10 H10A 109.7 . . ?
C9 C10 H10B 109.7 . . ?
N2 C10 C9 110.0(14) . . ?
N2 C10 H10A 109.7 . . ?
N2 C10 H10B 109.7 . . ?
H10A C10 H10B 108.2 . . ?
N2 C11 H11A 108.4 . . ?
N2 C11 H11B 108.4 . . ?
N2 C11 C12 115.4(18) . . ?
H11A C11 H11B 107.5 . . ?
C12 C11 H11A 108.4 . . ?
C12 C11 H11B 108.4 . . ?
C11 C12 H12A 108.7 . . ?
C11 C12 H12B 108.7 . . ?
H12A C12 H12B 107.6 . . ?
C13 C12 C11 114.4(19) . . ?
C13 C12 H12A 108.7 . . ?
C13 C12 H12B 108.7 . . ?
C12 C13 H13A 109.8 . . ?
C12 C13 H13B 109.8 . . ?
H13A C13 H13B 108.3 . . ?
C14 C13 C12 109.2(17) . . ?
C14 C13 H13A 109.8 . . ?
C14 C13 H13B 109.8 . . ?
C13 C14 H14A 109.3 . . ?
C13 C14 H14B 109.3 . . ?
C13 C14 C15 111.6(18) . . ?
H14A C14 H14B 108.0 . . ?
C15 C14 H14A 109.3 . . ?
C15 C14 H14B 109.3 . . ?
N2 C15 C14 112.7(18) . . ?
N2 C15 H15A 109.0 . . ?
N2 C15 H15B 109.0 . . ?
C14 C15 H15A 109.0 . . ?
C14 C15 H15B 109.0 . . ?
H15A C15 H15B 107.8 . . ?
N3 C16 C2 125.0(9) . . ?
N3 C16 H16 117.5 . . ?
C2 C16 H16 117.5 . . ?
Yb1 C37 H37A 102.1 . . ?
Yb1 C37 H37B 102.1 . . ?
Si1 C37 Yb1 139.7(6) . . ?
Si1 C37 H37A 102.1 . . ?
Si1 C37 H37B 102.1 . . ?
H37A C37 H37B 104.8 . . ?
Yb1 C41 H41A 105.5 . . ?
Yb1 C41 H41B 105.5 . . ?
Si2 C41 Yb1 127.2(5) . . ?
Si2 C41 H41A 105.5 . . ?
Si2 C41 H41B 105.5 . . ?
H41A C41 H41B 106.1 . . ?
C29 O1 Yb1 117(2) . . ?
C32 O1 Yb1 132(2) . . ?
C32 O1 C29 101.9(17) . . ?
O1 C29 H29A 110.5 . . ?
O1 C29 H29B 110.5 . . ?
O1 C29 C30 106.4(19) . . ?
H29A C29 H29B 108.6 . . ?
C30 C29 H29A 110.5 . . ?
C30 C29 H29B 110.5 . . ?
C29 C30 H30A 111.4 . . ?
C29 C30 H30B 111.4 . . ?
C29 C30 C31 102(2) . . ?
H30A C30 H30B 109.2 . . ?
C31 C30 H30A 111.4 . . ?
C31 C30 H30B 111.4 . . ?
C30 C31 H31A 110.3 . . ?
C30 C31 H31B 110.3 . . ?
H31A C31 H31B 108.5 . . ?
C32 C31 C30 107(2) . . ?
C32 C31 H31A 110.3 . . ?
C32 C31 H31B 110.3 . . ?
O1 C32 H32A 109.7 . . ?
O1 C32 H32B 109.7 . . ?
C31 C32 O1 110(2) . . ?
C31 C32 H32A 109.7 . . ?
C31 C32 H32B 109.7 . . ?
H32A C32 H32B 108.2 . . ?
C29A O1A Yb1 122.3(10) . . ?
C32A O1A Yb1 132.2(11) . . ?
C32A O1A C29A 105.2(11) . . ?
O1A C29A H29C 109.7 . . ?
O1A C29A H29D 109.7 . . ?
O1A C29A C30A 109.7(13) . . ?
H29C C29A H29D 108.2 . . ?
C30A C29A H29C 109.7 . . ?
C30A C29A H29D 109.7 . . ?
C29A C30A H30C 110.8 . . ?
C29A C30A H30D 110.8 . . ?
C29A C30A C31A 104.6(14) . . ?
H30C C30A H30D 108.9 . . ?
C31A C30A H30C 110.8 . . ?
C31A C30A H30D 110.8 . . ?
C30A C31A H31C 110.5 . . ?
C30A C31A H31D 110.5 . . ?
H31C C31A H31D 108.7 . . ?
C32A C31A C30A 106.2(15) . . ?
C32A C31A H31C 110.5 . . ?
C32A C31A H31D 110.5 . . ?
O1A C32A H32C 109.5 . . ?
O1A C32A H32D 109.5 . . ?
C31A C32A O1A 110.6(15) . . ?
C31A C32A H32C 109.5 . . ?
C31A C32A H32D 109.5 . . ?
H32C C32A H32D 108.1 . . ?
C11A N2A C10A 112(3) . . ?
C11A N2A C15A 102(2) . . ?
C15A N2A C10A 110(2) . . ?
C9 C10A H10C 108.8 . . ?
C9 C10A H10D 108.8 . . ?
N2A C10A C9 114(2) . . ?
N2A C10A H10C 108.8 . . ?
N2A C10A H10D 108.8 . . ?
H10C C10A H10D 107.7 . . ?
N2A C11A H11C 108.2 . . ?
N2A C11A H11D 108.2 . . ?
N2A C11A C12A 116(3) . . ?
H11C C11A H11D 107.4 . . ?
C12A C11A H11C 108.2 . . ?
C12A C11A H11D 108.2 . . ?
C11A C12A H12C 107.9 . . ?
C11A C12A H12D 107.9 . . ?
H12C C12A H12D 107.2 . . ?
C13A C12A C11A 118(3) . . ?
C13A C12A H12C 107.9 . . ?
C13A C12A H12D 107.9 . . ?
C12A C13A H13C 108.1 . . ?
C12A C13A H13D 108.1 . . ?
H13C C13A H13D 107.3 . . ?
C14A C13A C12A 117(2) . . ?
C14A C13A H13C 108.1 . . ?
C14A C13A H13D 108.1 . . ?
C13A C14A H14C 109.5 . . ?
C13A C14A H14D 109.5 . . ?
C13A C14A C15A 111(3) . . ?
H14C C14A H14D 108.1 . . ?
C15A C14A H14C 109.5 . . ?
C15A C14A H14D 109.5 . . ?
N2A C15A C14A 108(3) . . ?
N2A C15A H15C 110.1 . . ?
N2A C15A H15D 110.1 . . ?
C14A C15A H15C 110.1 . . ?
C14A C15A H15D 110.1 . . ?
H15C C15A H15D 108.4 . . ?
C18A C17A N3 119.0(14) . . ?
C18A C17A C22A 122.8(15) . . ?
C22A C17A N3 118.1(15) . . ?
C17A C18A C19A 116.6(16) . . ?
C17A C18A C23A 123.8(16) . . ?
C19A C18A C23A 119.6(17) . . ?
C18A C19A H19A 119.7 . . ?
C20A C19A C18A 120.6(19) . . ?
C20A C19A H19A 119.7 . . ?
C19A C20A H20A 119.6 . . ?
C21A C20A C19A 120.8(18) . . ?
C21A C20A H20A 119.6 . . ?
C20A C21A H21A 119.0 . . ?
C20A C21A C22A 122.0(19) . . ?
C22A C21A H21A 119.0 . . ?
C17A C22A C26A 121.6(16) . . ?
C21A C22A C17A 117.1(17) . . ?
C21A C22A C26A 121.2(16) . . ?
C18A C23A H23A 106.5 . . ?
C18A C23A C24A 113.6(18) . . ?
C18A C23A C25A 111.8(17) . . ?
C24A C23A H23A 106.5 . . ?
C24A C23A C25A 111(2) . . ?
C25A C23A H23A 106.5 . . ?
C23A C24A H24D 109.5 . . ?
C23A C24A H24E 109.5 . . ?
C23A C24A H24F 109.5 . . ?
H24D C24A H24E 109.5 . . ?
H24D C24A H24F 109.5 . . ?
H24E C24A H24F 109.5 . . ?
C23A C25A H25D 109.5 . . ?
C23A C25A H25E 109.5 . . ?
C23A C25A H25F 109.5 . . ?
H25D C25A H25E 109.5 . . ?
H25D C25A H25F 109.5 . . ?
H25E C25A H25F 109.5 . . ?
C22A C26A H26A 107.1 . . ?
C22A C26A C28A 111.1(17) . . ?
C27A C26A C22A 115.8(19) . . ?
C27A C26A H26A 107.1 . . ?
C27A C26A C28A 108.4(19) . . ?
C28A C26A H26A 107.1 . . ?
C26A C27A H27D 109.5 . . ?
C26A C27A H27E 109.5 . . ?
C26A C27A H27F 109.5 . . ?
H27D C27A H27E 109.5 . . ?
H27D C27A H27F 109.5 . . ?
H27E C27A H27F 109.5 . . ?
C26A C28A H28D 109.5 . . ?
C26A C28A H28E 109.5 . . ?
C26A C28A H28F 109.5 . . ?
H28D C28A H28E 109.5 . . ?
H28D C28A H28F 109.5 . . ?
H28E C28A H28F 109.5 . . ?
O2 C33A H33C 110.4 . . ?
O2 C33A H33D 110.4 . . ?
O2 C33A C34A 106.9(17) . . ?
H33C C33A H33D 108.6 . . ?
C34A C33A H33C 110.4 . . ?
C34A C33A H33D 110.4 . . ?
C33A C34A H34C 110.7 . . ?
C33A C34A H34D 110.7 . . ?
H34C C34A H34D 108.8 . . ?
C35A C34A C33A 105.1(14) . . ?
C35A C34A H34C 110.7 . . ?
C35A C34A H34D 110.7 . . ?
C34A C35A H35C 110.4 . . ?
C34A C35A H35D 110.4 . . ?
C34A C35A C36A 106.9(16) . . ?
H35C C35A H35D 108.6 . . ?
C36A C35A H35C 110.4 . . ?
C36A C35A H35D 110.4 . . ?
O2 C36A C35A 104.5(14) . . ?
O2 C36A H36C 110.8 . . ?
O2 C36A H36D 110.8 . . ?
C35A C36A H36C 110.8 . . ?
C35A C36A H36D 110.8 . . ?
H36C C36A H36D 108.9 . . ?
Si1 C38A H38D 109.5 . . ?
Si1 C38A H38E 109.5 . . ?
Si1 C38A H38F 109.5 . . ?
H38D C38A H38E 109.5 . . ?
H38D C38A H38F 109.5 . . ?
H38E C38A H38F 109.5 . . ?
Si1 C39A H39D 109.5 . . ?
Si1 C39A H39E 109.5 . . ?
Si1 C39A H39F 109.5 . . ?
H39D C39A H39E 109.5 . . ?
H39D C39A H39F 109.5 . . ?
H39E C39A H39F 109.5 . . ?
Si1 C40A H40D 109.5 . . ?
Si1 C40A H40E 109.5 . . ?
Si1 C40A H40F 109.5 . . ?
H40D C40A H40E 109.5 . . ?
H40D C40A H40F 109.5 . . ?
H40E C40A H40F 109.5 . . ?
Si2 C42A H42D 109.5 . . ?
Si2 C42A H42E 109.5 . . ?
Si2 C42A H42F 109.5 . . ?
H42D C42A H42E 109.5 . . ?
H42D C42A H42F 109.5 . . ?
H42E C42A H42F 109.5 . . ?
Si2 C43A H43D 109.4 . . ?
Si2 C43A H43E 109.5 . . ?
Si2 C43A H43F 109.5 . . ?
H43D C43A H43E 109.5 . . ?
H43D C43A H43F 109.5 . . ?
H43E C43A H43F 109.5 . . ?
Si2 C44A H44D 109.5 . . ?
Si2 C44A H44E 109.5 . . ?
Si2 C44A H44F 109.5 . . ?
H44D C44A H44E 109.5 . . ?
H44D C44A H44F 109.5 . . ?
H44E C44A H44F 109.5 . . ?

loop_
_geom_bond_atom_site_label_1
_geom_bond_atom_site_label_2
_geom_bond_distance
_geom_bond_site_symmetry_2
_geom_bond_publ_flag
Yb1 O2 2.415(7) . ?
Yb1 N3 2.599(7) . ?
Yb1 C1 2.445(9) . ?
Yb1 C37 2.378(10) . ?
Yb1 C41 2.361(10) . ?
Yb1 O1 2.380(15) . ?
Yb1 O1A 2.379(9) . ?
Si1 C38 1.90(2) . ?
Si1 C39 1.88(2) . ?
Si1 C40 1.90(2) . ?
Si1 C37 1.817(11) . ?
Si1 C38A 1.896(16) . ?
Si1 C39A 1.866(17) . ?
Si1 C40A 1.887(17) . ?
C38 H38A 0.9593 . ?
C38 H38B 0.9600 . ?
C38 H38C 0.9601 . ?
C39 H39A 0.9600 . ?
C39 H39B 0.9600 . ?
C39 H39C 0.9600 . ?
C40 H40A 0.9602 . ?
C40 H40B 0.9603 . ?
C40 H40C 0.9601 . ?
Si2 C42 1.882(17) . ?
Si2 C43 1.867(18) . ?
Si2 C44 1.874(19) . ?
Si2 C41 1.789(11) . ?
Si2 C42A 1.877(17) . ?
Si2 C43A 1.879(18) . ?
Si2 C44A 1.873(19) . ?
C42 H42A 0.9600 . ?
C42 H42B 0.9600 . ?
C42 H42C 0.9600 . ?
C43 H43A 0.9600 . ?
C43 H43B 0.9600 . ?
C43 H43C 0.9600 . ?
C44 H44A 0.9600 . ?
C44 H44B 0.9600 . ?
C44 H44C 0.9600 . ?
O2 C33 1.42(2) . ?
O2 C36 1.43(2) . ?
O2 C33A 1.411(17) . ?
O2 C36A 1.429(16) . ?
C33 H33A 0.9700 . ?
C33 H33B 0.9700 . ?
C33 C34 1.52(3) . ?
C34 H34A 0.9700 . ?
C34 H34B 0.9700 . ?
C34 C35 1.47(3) . ?
C35 H35A 0.9700 . ?
C35 H35B 0.9700 . ?
C35 C36 1.50(3) . ?
C36 H36A 0.9700 . ?
C36 H36B 0.9700 . ?
N1 C1 1.372(11) . ?
N1 C8 1.388(12) . ?
N1 C9 1.457(12) . ?
N3 C17 1.446(15) . ?
N3 C16 1.295(12) . ?
N3 C17A 1.443(16) . ?
C17 C18 1.395(19) . ?
C17 C22 1.399(18) . ?
C18 C19 1.413(19) . ?
C18 C23 1.51(2) . ?
C19 H19 0.9300 . ?
C19 C20 1.38(2) . ?
C20 H20 0.9300 . ?
C20 C21 1.34(2) . ?
C21 H21 0.9300 . ?
C21 C22 1.399(19) . ?
C22 C26 1.52(2) . ?
C23 H23 0.9800 . ?
C23 C24 1.52(2) . ?
C23 C25 1.53(2) . ?
C24 H24A 0.9600 . ?
C24 H24B 0.9600 . ?
C24 H24C 0.9600 . ?
C25 H25A 0.9600 . ?
C25 H25B 0.9600 . ?
C25 H25C 0.9600 . ?
C26 H26 0.9800 . ?
C26 C27 1.51(2) . ?
C26 C28 1.56(2) . ?
C27 H27A 0.9600 . ?
C27 H27B 0.9600 . ?
C27 H27C 0.9600 . ?
C28 H28A 0.9600 . ?
C28 H28B 0.9600 . ?
C28 H28C 0.9600 . ?
C1 C2 1.422(12) . ?
C2 C3 1.429(13) . ?
C2 C16 1.409(12) . ?
C3 C4 1.395(14) . ?
C3 C8 1.400(13) . ?
C4 H4 0.9300 . ?
C4 C5 1.389(17) . ?
C5 H5 0.9300 . ?
C5 C6 1.359(18) . ?
C6 H6 0.9300 . ?
C6 C7 1.381(16) . ?
C7 H7 0.9300 . ?
C7 C8 1.406(13) . ?
C9 H9AA 0.9700 . ?
C9 H9AB 0.9700 . ?
C9 H9BC 0.9700 . ?
C9 H9BD 0.9700 . ?
C9 C10 1.527(16) . ?
C9 C10A 1.52(2) . ?
N2 C10 1.453(17) . ?
N2 C11 1.39(2) . ?
N2 C15 1.41(2) . ?
C10 H10A 0.9700 . ?
C10 H10B 0.9700 . ?
C11 H11A 0.9700 . ?
C11 H11B 0.9700 . ?
C11 C12 1.49(2) . ?
C12 H12A 0.9700 . ?
C12 H12B 0.9700 . ?
C12 C13 1.46(2) . ?
C13 H13A 0.9700 . ?
C13 H13B 0.9700 . ?
C13 C14 1.43(2) . ?
C14 H14A 0.9700 . ?
C14 H14B 0.9700 . ?
C14 C15 1.55(2) . ?
C15 H15A 0.9700 . ?
C15 H15B 0.9700 . ?
C16 H16 0.9300 . ?
C37 H37A 0.9700 . ?
C37 H37B 0.9700 . ?
C41 H41A 0.9700 . ?
C41 H41B 0.9700 . ?
O1 C29 1.46(2) . ?
O1 C32 1.46(2) . ?
C29 H29A 0.9700 . ?
C29 H29B 0.9700 . ?
C29 C30 1.46(2) . ?
C30 H30A 0.9700 . ?
C30 H30B 0.9700 . ?
C30 C31 1.52(3) . ?
C31 H31A 0.9700 . ?
C31 H31B 0.9700 . ?
C31 C32 1.39(2) . ?
C32 H32A 0.9700 . ?
C32 H32B 0.9700 . ?
O1A C29A 1.448(17) . ?
O1A C32A 1.444(19) . ?
C29A H29C 0.9700 . ?
C29A H29D 0.9700 . ?
C29A C30A 1.45(2) . ?
C30A H30C 0.9700 . ?
C30A H30D 0.9700 . ?
C30A C31A 1.52(2) . ?
C31A H31C 0.9700 . ?
C31A H31D 0.9700 . ?
C31A C32A 1.39(2) . ?
C32A H32C 0.9700 . ?
C32A H32D 0.9700 . ?
N2A C10A 1.46(2) . ?
N2A C11A 1.41(2) . ?
N2A C15A 1.44(2) . ?
C10A H10C 0.9700 . ?
C10A H10D 0.9700 . ?
C11A H11C 0.9700 . ?
C11A H11D 0.9700 . ?
C11A C12A 1.48(3) . ?
C12A H12C 0.9700 . ?
C12A H12D 0.9700 . ?
C12A C13A 1.45(3) . ?
C13A H13C 0.9700 . ?
C13A H13D 0.9700 . ?
C13A C14A 1.42(3) . ?
C14A H14C 0.9700 . ?
C14A H14D 0.9700 . ?
C14A C15A 1.55(3) . ?
C15A H15C 0.9700 . ?
C15A H15D 0.9700 . ?
C17A C18A 1.39(2) . ?
C17A C22A 1.401(18) . ?
C18A C19A 1.41(2) . ?
C18A C23A 1.51(2) . ?
C19A H19A 0.9300 . ?
C19A C20A 1.39(2) . ?
C20A H20A 0.9300 . ?
C20A C21A 1.34(2) . ?
C21A H21A 0.9300 . ?
C21A C22A 1.392(19) . ?
C22A C26A 1.52(2) . ?
C23A H23A 0.9800 . ?
C23A C24A 1.52(2) . ?
C23A C25A 1.53(2) . ?
C24A H24D 0.9600 . ?
C24A H24E 0.9600 . ?
C24A H24F 0.9600 . ?
C25A H25D 0.9600 . ?
C25A H25E 0.9600 . ?
C25A H25F 0.9600 . ?
C26A H26A 0.9800 . ?
C26A C27A 1.51(2) . ?
C26A C28A 1.55(2) . ?
C27A H27D 0.9600 . ?
C27A H27E 0.9600 . ?
C27A H27F 0.9600 . ?
C28A H28D 0.9600 . ?
C28A H28E 0.9600 . ?
C28A H28F 0.9600 . ?
C33A H33C 0.9700 . ?
C33A H33D 0.9700 . ?
C33A C34A 1.51(3) . ?
C34A H34C 0.9700 . ?
C34A H34D 0.9700 . ?
C34A C35A 1.47(2) . ?
C35A H35C 0.9700 . ?
C35A H35D 0.9700 . ?
C35A C36A 1.49(3) . ?
C36A H36C 0.9700 . ?
C36A H36D 0.9700 . ?
C38A H38D 0.9600 . ?
C38A H38E 0.9600 . ?
C38A H38F 0.9600 . ?
C39A H39D 0.9600 . ?
C39A H39E 0.9600 . ?
C39A H39F 0.9600 . ?
C40A H40D 0.9600 . ?
C40A H40E 0.9600 . ?
C40A H40F 0.9600 . ?
C42A H42D 0.9600 . ?
C42A H42E 0.9600 . ?
C42A H42F 0.9600 . ?
C43A H43D 0.9600 . ?
C43A H43E 0.9601 . ?
C43A H43F 0.9600 . ?
C44A H44D 0.9600 . ?
C44A H44E 0.9600 . ?
C44A H44F 0.9600 . ?

loop_
_geom_torsion_atom_site_label_1
_geom_torsion_atom_site_label_2
_geom_torsion_atom_site_label_3
_geom_torsion_atom_site_label_4
_geom_torsion
_geom_torsion_site_symmetry_1
_geom_torsion_site_symmetry_2
_geom_torsion_site_symmetry_3
_geom_torsion_site_symmetry_4
_geom_torsion_publ_flag
Yb1 O2 C33 C34 121(3) . . . . ?
Yb1 O2 C36 C35 -120(3) . . . . ?
Yb1 O2 C33A C34A 171.4(17) . . . . ?
Yb1 O2 C36A C35A -177.6(17) . . . . ?
Yb1 N3 C17 C18 -85(2) . . . . ?
Yb1 N3 C17 C22 95.3(19) . . . . ?
Yb1 N3 C16 C2 -3.1(13) . . . . ?
Yb1 N3 C17A C18A -83(2) . . . . ?
Yb1 N3 C17A C22A 92(2) . . . . ?
Yb1 C1 C2 C3 -176.8(6) . . . . ?
Yb1 C1 C2 C16 -2.0(12) . . . . ?
Yb1 O1 C29 C30 173(2) . . . . ?
Yb1 O1 C32 C31 170(3) . . . . ?
Yb1 O1A C29A C30A 177.7(16) . . . . ?
Yb1 O1A C32A C31A -169.1(16) . . . . ?
C38 Si1 C37 Yb1 -177(3) . . . . ?
C39 Si1 C37 Yb1 -53(4) . . . . ?
C40 Si1 C37 Yb1 65(3) . . . . ?
C42 Si2 C41 Yb1 -51.7(17) . . . . ?
C43 Si2 C41 Yb1 66.3(17) . . . . ?
C44 Si2 C41 Yb1 -173.0(18) . . . . ?
O2 C33 C34 C35 25(5) . . . . ?
O2 C33A C34A C35A -7(3) . . . . ?
C33 O2 C36 C35 43(6) . . . . ?
C33 C34 C35 C36 1(5) . . . . ?
C34 C35 C36 O2 -26(6) . . . . ?
C36 O2 C33 C34 -43(6) . . . . ?
N1 C1 C2 C3 1.5(11) . . . . ?
N1 C1 C2 C16 176.3(9) . . . . ?
N1 C9 C10 N2 -163.2(16) . . . . ?
N1 C9 C10A N2A -172(3) . . . . ?
N3 C17 C18 C19 -179.2(16) . . . . ?
N3 C17 C18 C23 -3(3) . . . . ?
N3 C17 C22 C21 -179.8(17) . . . . ?
N3 C17 C22 C26 1(3) . . . . ?
N3 C17A C18A C19A 175.1(18) . . . . ?
N3 C17A C18A C23A -6(3) . . . . ?
N3 C17A C22A C21A -176.1(18) . . . . ?
N3 C17A C22A C26A 6(3) . . . . ?
C17 N3 C16 C2 -175.2(12) . . . . ?
C17 C18 C19 C20 -1(2) . . . . ?
C17 C18 C23 C24 138(2) . . . . ?
C17 C18 C23 C25 -97(2) . . . . ?
C17 C22 C26 C27 -142(2) . . . . ?
C17 C22 C26 C28 96(2) . . . . ?
C18 C17 C22 C21 1(3) . . . . ?
C18 C17 C22 C26 -178.2(17) . . . . ?
C18 C19 C20 C21 0.9(15) . . . . ?
C19 C18 C23 C24 -45(2) . . . . ?
C19 C18 C23 C25 80(2) . . . . ?
C19 C20 C21 C22 0(2) . . . . ?
C20 C21 C22 C17 -1(3) . . . . ?
C20 C21 C22 C26 178.0(15) . . . . ?
C21 C22 C26 C27 39(2) . . . . ?
C21 C22 C26 C28 -83.1(19) . . . . ?
C22 C17 C18 C19 0(3) . . . . ?
C22 C17 C18 C23 176.6(17) . . . . ?
C23 C18 C19 C20 -177.8(12) . . . . ?
C1 N1 C8 C3 1.8(11) . . . . ?
C1 N1 C8 C7 -177.6(10) . . . . ?
C1 N1 C9 C10 -105.0(19) . . . . ?
C1 N1 C9 C10A -103(4) . . . . ?
C1 C2 C3 C4 178.8(13) . . . . ?
C1 C2 C3 C8 -0.5(11) . . . . ?
C1 C2 C16 N3 3.8(16) . . . . ?
C2 C3 C4 C5 -178.8(13) . . . . ?
C2 C3 C8 N1 -0.7(11) . . . . ?
C2 C3 C8 C7 178.7(9) . . . . ?
C3 C2 C16 N3 177.7(10) . . . . ?
C3 C4 C5 C6 0(2) . . . . ?
C4 C3 C8 N1 179.9(10) . . . . ?
C4 C3 C8 C7 -0.7(16) . . . . ?
C4 C5 C6 C7 -1(2) . . . . ?
C5 C6 C7 C8 0.5(19) . . . . ?
C6 C7 C8 N1 179.6(10) . . . . ?
C6 C7 C8 C3 0.3(16) . . . . ?
C8 N1 C1 Yb1 175.3(8) . . . . ?
C8 N1 C1 C2 -2.0(10) . . . . ?
C8 N1 C9 C10 78(2) . . . . ?
C8 N1 C9 C10A 80(4) . . . . ?
C8 C3 C4 C5 0.4(18) . . . . ?
C9 N1 C1 Yb1 -1.7(16) . . . . ?
C9 N1 C1 C2 -179.0(8) . . . . ?
C9 N1 C8 C3 178.8(9) . . . . ?
C9 N1 C8 C7 -0.5(16) . . . . ?
N2 C11 C12 C13 49(3) . . . . ?
C10 N2 C11 C12 -179.6(19) . . . . ?
C10 N2 C15 C14 -178(2) . . . . ?
C11 N2 C10 C9 -68(3) . . . . ?
C11 N2 C15 C14 52(3) . . . . ?
C11 C12 C13 C14 -50(3) . . . . ?
C12 C13 C14 C15 53(3) . . . . ?
C13 C14 C15 N2 -56(3) . . . . ?
C15 N2 C10 C9 162(2) . . . . ?
C15 N2 C11 C12 -49(3) . . . . ?
C16 N3 C17 C18 84(2) . . . . ?
C16 N3 C17 C22 -95.3(19) . . . . ?
C16 N3 C17A C18A 93(2) . . . . ?
C16 N3 C17A C22A -91(2) . . . . ?
C16 C2 C3 C4 4(2) . . . . ?
C16 C2 C3 C8 -175.0(10) . . . . ?
O1 C29 C30 C31 32(4) . . . . ?
C29 O1 C32 C31 25(4) . . . . ?
C29 C30 C31 C32 -16(5) . . . . ?
C30 C31 C32 O1 -6(6) . . . . ?
C32 O1 C29 C30 -36(4) . . . . ?
O1A C29A C30A C31A -3(3) . . . . ?
C29A O1A C32A C31A 18(3) . . . . ?
C29A C30A C31A C32A 14(3) . . . . ?
C30A C31A C32A O1A -20(3) . . . . ?
C32A O1A C29A C30A -8(3) . . . . ?
N2A C11A C12A C13A 32(8) . . . . ?
C10A N2A C11A C12A -176(4) . . . . ?
C10A N2A C15A C14A -168(4) . . . . ?
C11A N2A C10A C9 -77(6) . . . . ?
C11A N2A C15A C14A 73(4) . . . . ?
C11A C12A C13A C14A -17(8) . . . . ?
C12A C13A C14A C15A 31(7) . . . . ?
C13A C14A C15A N2A -62(5) . . . . ?
C15A N2A C10A C9 170(5) . . . . ?
C15A N2A C11A C12A -59(5) . . . . ?
C17A N3 C16 C2 179.8(12) . . . . ?
C17A C18A C19A C20A 1(2) . . . . ?
C17A C18A C23A C24A 132(3) . . . . ?
C17A C18A C23A C25A -101(3) . . . . ?
C17A C22A C26A C27A -154(2) . . . . ?
C17A C22A C26A C28A 82(2) . . . . ?
C18A C17A C22A C21A -1(3) . . . . ?
C18A C17A C22A C26A -178.4(19) . . . . ?
C18A C19A C20A C21A -0.4(16) . . . . ?
C19A C18A C23A C24A -49(3) . . . . ?
C19A C18A C23A C25A 78(2) . . . . ?
C19A C20A C21A C22A -1(2) . . . . ?
C20A C21A C22A C17A 1(3) . . . . ?
C20A C21A C22A C26A 178.7(15) . . . . ?
C21A C22A C26A C27A 29(3) . . . . ?
C21A C22A C26A C28A -95(2) . . . . ?
C22A C17A C18A C19A 0(3) . . . . ?
C22A C17A C18A C23A 178.9(18) . . . . ?
C23A C18A C19A C20A -178.3(13) . . . . ?
C33A O2 C36A C35A -29(4) . . . . ?
C33A C34A C35A C36A -10(3) . . . . ?
C34A C35A C36A O2 23(3) . . . . ?
C36A O2 C33A C34A 23(4) . . . . ?
C38A Si1 C37 Yb1 165.4(13) . . . . ?
C39A Si1 C37 Yb1 -77.2(16) . . . . ?
C40A Si1 C37 Yb1 47.0(14) . . . . ?
C42A Si2 C41 Yb1 -70.6(18) . . . . ?
C43A Si2 C41 Yb1 47.9(18) . . . . ?
C44A Si2 C41 Yb1 168.5(18) . . . . ?

loop_
_twin_individual_id
_twin_individual_mass_fraction_refined
1 0.9754(6)
2 0.0246(6)
